data_2239509
loop_
_publ_author_name
'Rahman, Md. Lutfor'
'Srinivasa, H. T.'
'Mashitah, Mohd. Yusoff'
'Kwong, Huey Chong'
'Quah, Ching Kheng'

_publ_section_title
;
 6-Cyanonaphthalen-2-yl 4-hexylbenzoate
;
_journal_coeditor_code LH5699
_journal_issue 5
_journal_name_full 'Acta Crystallographica Section E'
_journal_page_first o620
_journal_paper_doi 10.1107/S160053681400909X
_journal_volume 70
_journal_year 2014
_chemical_formula_iupac 'C24 H23 N O2'
_chemical_formula_moiety 'C24 H23 N O2'
_chemical_formula_sum 'C24 H23 N O2'
_chemical_formula_weight 357.43
_chemical_name_systematic
;
6-Cyanonaphthalen-2-yl 4-hexylbenzoate
;
_space_group_IT_number 15
_symmetry_cell_setting monoclinic
_symmetry_space_group_name_Hall '-C 2yc'
_symmetry_space_group_name_H-M 'C 1 2/c 1'
_atom_sites_solution_hydrogens geom
_atom_sites_solution_primary direct
_atom_sites_solution_secondary difmap
_audit_creation_method SHELXL-97
_cell_angle_alpha 90.00
_cell_angle_beta 98.8980(10)
_cell_angle_gamma 90.00
_cell_formula_units_Z 8
_cell_length_a 14.4712(2)
_cell_length_b 9.5592(2)
_cell_length_c 29.5386(5)
_cell_measurement_reflns_used 5436
_cell_measurement_temperature 298
_cell_measurement_theta_max 59.54
_cell_measurement_theta_min 3.03
_cell_volume 4036.99(12)
_computing_cell_refinement 'SAINT (Bruker, 2009)'
_computing_data_collection 'APEX2 (Bruker, 2009)'
_computing_data_reduction 'SAINT (Bruker, 2009)'
_computing_molecular_graphics 'SHELXTL (Sheldrick, 2008)'
_computing_publication_material
;
SHELXTL (Sheldrick, 2008) and PLATON (Spek, 2009)
;
_computing_structure_refinement 'SHELXTL (Sheldrick, 2008)'
_computing_structure_solution 'SHELXTL (Sheldrick, 2008)'
_diffrn_ambient_temperature 298
_diffrn_measured_fraction_theta_full 0.979
_diffrn_measured_fraction_theta_max 0.979
_diffrn_measurement_device_type
;
Bruker SMART APEXII CCD area-detector diffractometer
;
_diffrn_measurement_method '\f and \w scans'
_diffrn_radiation_monochromator graphite
_diffrn_radiation_source 'fine-focus sealed tube'
_diffrn_radiation_type CuK\a
_diffrn_radiation_wavelength 1.54178
_diffrn_reflns_av_R_equivalents 0.0258
_diffrn_reflns_av_sigmaI/netI 0.0203
_diffrn_reflns_limit_h_max 17
_diffrn_reflns_limit_h_min -17
_diffrn_reflns_limit_k_max 10
_diffrn_reflns_limit_k_min -11
_diffrn_reflns_limit_l_max 34
_diffrn_reflns_limit_l_min -35
_diffrn_reflns_number 15700
_diffrn_reflns_theta_full 67.49
_diffrn_reflns_theta_max 67.49
_diffrn_reflns_theta_min 3.03
_diffrn_standards_number 0
_exptl_absorpt_coefficient_mu 0.585
_exptl_absorpt_correction_T_max 0.9536
_exptl_absorpt_correction_T_min 0.8481
_exptl_absorpt_correction_type multi-scan
_exptl_absorpt_process_details '(<i>SADABS</i>; Bruker, 2009)'
_exptl_crystal_colour colourless
_exptl_crystal_density_diffrn 1.176
_exptl_crystal_density_method 'not measured'
_exptl_crystal_description block
_exptl_crystal_F_000 1520
_exptl_crystal_size_max 0.291
_exptl_crystal_size_mid 0.11
_exptl_crystal_size_min 0.082
_refine_diff_density_max 0.247
_refine_diff_density_min -0.222
_refine_ls_extinction_method none
_refine_ls_goodness_of_fit_ref 1.095
_refine_ls_hydrogen_treatment constr
_refine_ls_matrix_type full
_refine_ls_number_parameters 348
_refine_ls_number_reflns 3574
_refine_ls_number_restraints 73
_refine_ls_restrained_S_all 1.103
_refine_ls_R_factor_all 0.0943
_refine_ls_R_factor_gt 0.0689
_refine_ls_shift/su_max 0.001
_refine_ls_shift/su_mean 0.001
_refine_ls_structure_factor_coef Fsqd
_refine_ls_weighting_details 'calc w=1/[\s^2^(Fo^2^)+(0.1621P)^2^+0.4013P] where P=(Fo^2^+2Fc^2^)/3'
_refine_ls_weighting_scheme calc
_refine_ls_wR_factor_gt 0.2349
_refine_ls_wR_factor_ref 0.2675
_reflns_number_gt 2344
_reflns_number_total 3574
_reflns_threshold_expression 'I > 2\s(I)'
_cod_data_source_file lh5699sup1.cif
_cod_data_source_block I
_cod_original_sg_symbol_H-M 'C 2/c'
_cod_database_code 2239509
_cod_database_fobs_code 2239509

loop_
_symmetry_equiv_pos_as_xyz
'x, y, z'
'-x, y, -z+1/2'
'x+1/2, y+1/2, z'
'-x+1/2, y+1/2, -z+1/2'
'-x, -y, -z'
'x, -y, z-1/2'
'-x+1/2, -y+1/2, -z'
'x+1/2, -y+1/2, z-1/2'

loop_
_atom_site_type_symbol
_atom_site_label
_atom_site_fract_x
_atom_site_fract_y
_atom_site_fract_z
_atom_site_U_iso_or_equiv
_atom_site_adp_type
_atom_site_calc_flag
_atom_site_refinement_flags
_atom_site_occupancy
_atom_site_symmetry_multiplicity
_atom_site_disorder_assembly
_atom_site_disorder_group
N N1A 0.4778(8) 0.1930(11) 0.99962(18) 0.145(3) Uani d PD 0.692(6) 1 A 1
C C1A 0.4583(9) 0.1754(13) 0.9609(2) 0.161(4) Uani d PD 0.692(6) 1 A 1
C C2A 0.4351(12) 0.1379(10) 0.9130(2) 0.121(5) Uani d PD 0.692(6) 1 A 1
C C3A 0.4307(11) -0.0035(9) 0.8995(3) 0.125(5) Uani d PD 0.692(6) 1 A 1
H H3AA 0.4415 -0.0758 0.9218 0.150 Uiso calc PR 0.692(6) 1 A 1
C C4A 0.4110(9) -0.0350(9) 0.8543(3) 0.130(4) Uani d PD 0.692(6) 1 A 1
H H4AA 0.4045 -0.1304 0.8453 0.156 Uiso calc PR 0.692(6) 1 A 1
C C5A 0.3996(15) 0.0695(7) 0.8201(2) 0.095(5) Uani d PD 0.692(6) 1 A 1
C C6A 0.3754(5) 0.0381(5) 0.77329(15) 0.090(2) Uani d PD 0.692(6) 1 A 1
H H6AA 0.3707 -0.0566 0.7635 0.108 Uiso calc PR 0.692(6) 1 A 1
C C7A 0.3590(10) 0.1417(10) 0.7424(2) 0.113(5) Uani d PD 0.692(6) 1 A 1
C C8A 0.3659(11) 0.2835(11) 0.7551(3) 0.154(5) Uani d PD 0.692(6) 1 A 1
H H8AA 0.3557 0.3550 0.7325 0.185 Uiso calc PR 0.692(6) 1 A 1
C C9A 0.3874(10) 0.3163(8) 0.8002(3) 0.146(5) Uani d PD 0.692(6) 1 A 1
H H9AA 0.3895 0.4117 0.8093 0.175 Uiso calc PR 0.692(6) 1 A 1
C C10A 0.4066(15) 0.2110(8) 0.8340(2) 0.109(4) Uani d PD 0.692(6) 1 A 1
C C11A 0.4239(8) 0.2407(9) 0.8809(3) 0.137(4) Uani d PD 0.692(6) 1 A 1
H H11A 0.4280 0.3356 0.8906 0.164 Uiso calc PR 0.692(6) 1 A 1
O O1A 0.3432(3) 0.1110(9) 0.69588(13) 0.116(3) Uani d PD 0.692(6) 1 A 1
O O2A 0.1939(3) 0.1789(6) 0.69048(16) 0.1168(13) Uani d PD 0.692(6) 1 A 1
C C12A 0.2548(5) 0.1298(13) 0.6719(2) 0.122(4) Uani d PD 0.692(6) 1 A 1
C C13A 0.2471(4) 0.0879(13) 0.62349(17) 0.099(2) Uani d PD 0.692(6) 1 A 1
C C14A 0.3195(3) 0.0298(8) 0.60548(14) 0.1111(15) Uani d PD 0.692(6) 1 A 1
H H14A 0.3777 0.0133 0.6245 0.133 Uiso calc PR 0.692(6) 1 A 1
C C15A 0.3080(3) -0.0047(8) 0.55975(13) 0.1260(17) Uani d PD 0.692(6) 1 A 1
H H15A 0.3590 -0.0449 0.5477 0.151 Uiso calc PR 0.692(6) 1 A 1
C C16A 0.2256(3) 0.0168(8) 0.53108(13) 0.1217(16) Uani d PD 0.692(6) 1 A 1
C C17A 0.1539(5) 0.0786(19) 0.5497(2) 0.134(4) Uani d PD 0.692(6) 1 A 1
H H17A 0.0962 0.0977 0.5306 0.161 Uiso calc PR 0.692(6) 1 A 1
C C18A 0.1643(5) 0.1128(14) 0.5950(2) 0.137(4) Uani d PD 0.692(6) 1 A 1
H H18A 0.1137 0.1544 0.6070 0.164 Uiso calc PR 0.692(6) 1 A 1
C C19A 0.2169(5) -0.0254(9) 0.48135(16) 0.171(3) Uani d PD 0.692(6) 1 A 1
H H19A 0.2802 -0.0236 0.4726 0.206 Uiso calc PR 0.692(6) 1 A 1
H H19B 0.1948 -0.1235 0.4787 0.206 Uiso calc PR 0.692(6) 1 A 1
C C20A 0.1562(6) 0.0569(8) 0.44850(17) 0.198(3) Uani d PD 0.692(6) 1 A 1
H H20A 0.1738 0.1563 0.4536 0.237 Uiso calc PR 0.692(6) 1 A 1
H H20B 0.0916 0.0465 0.4553 0.237 Uiso calc PR 0.692(6) 1 A 1
C C21A 0.1545(5) 0.0258(10) 0.39913(17) 0.181(3) Uani d PD 0.692(6) 1 A 1
H H21A 0.1073 0.0879 0.3815 0.218 Uiso calc PR 0.692(6) 1 A 1
H H21B 0.2161 0.0524 0.3912 0.218 Uiso calc PR 0.692(6) 1 A 1
C C22A 0.1342(9) -0.1186(11) 0.3829(2) 0.250(4) Uani d PD 0.692(6) 1 A 1
H H22A 0.0863 -0.1630 0.3987 0.300 Uiso calc PR 0.692(6) 1 A 1
H H22B 0.1914 -0.1770 0.3872 0.300 Uiso calc PR 0.692(6) 1 A 1
C C23A 0.0965(9) -0.0943(9) 0.3306(2) 0.250(4) Uani d PD 0.692(6) 1 A 1
H H23A 0.0277 -0.0830 0.3250 0.300 Uiso calc PR 0.692(6) 1 A 1
H H23B 0.1261 -0.0117 0.3185 0.300 Uiso calc PR 0.692(6) 1 A 1
C C24A 0.1261(7) -0.2275(10) 0.3103(3) 0.231(4) Uani d PD 0.692(6) 1 A 1
H H24A 0.1177 -0.2188 0.2768 0.347 Uiso calc PR 0.692(6) 1 A 1
H H24B 0.0879 -0.3050 0.3187 0.347 Uiso calc PR 0.692(6) 1 A 1
H H24C 0.1921 -0.2458 0.3220 0.347 Uiso calc PR 0.692(6) 1 A 1
N N1B 0.459(2) 0.187(4) 1.0011(6) 0.194(12) Uiso d PD 0.308(6) 1 A 2
C C1B 0.4572(10) 0.1627(15) 0.9629(3) 0.087(3) Uiso d PD 0.308(6) 1 A 2
C C2B 0.441(2) 0.1329(12) 0.9143(3) 0.088(6) Uiso d PD 0.308(6) 1 A 2
C C3B 0.4330(17) -0.0078(13) 0.8999(4) 0.090(7) Uiso d PD 0.308(6) 1 A 2
H H3BA 0.4409 -0.0813 0.9218 0.108 Uiso calc PR 0.308(6) 1 A 2
C C4B 0.4144(10) -0.0374(12) 0.8545(3) 0.077(4) Uiso d PD 0.308(6) 1 A 2
H H4BA 0.4156 -0.1316 0.8444 0.092 Uiso calc PR 0.308(6) 1 A 2
C C5B 0.393(4) 0.0715(14) 0.8222(4) 0.095(12) Uiso d PD 0.308(6) 1 A 2
C C6B 0.379(2) 0.0423(19) 0.7750(4) 0.149(11) Uiso d PD 0.308(6) 1 A 2
H H6BA 0.3777 -0.0518 0.7647 0.179 Uiso calc PR 0.308(6) 1 A 2
C C7B 0.366(2) 0.1472(15) 0.7444(4) 0.099(9) Uiso d PD 0.308(6) 1 A 2
C C8B 0.3689(13) 0.2883(13) 0.7582(4) 0.094(5) Uiso d PD 0.308(6) 1 A 2
H H8BA 0.3570 0.3608 0.7360 0.112 Uiso calc PR 0.308(6) 1 A 2
C C9B 0.3894(12) 0.3195(13) 0.8036(4) 0.093(5) Uiso d PD 0.308(6) 1 A 2
H H9BA 0.3970 0.4144 0.8129 0.112 Uiso calc PR 0.308(6) 1 A 2
C C10B 0.399(3) 0.2120(13) 0.8370(4) 0.088(6) Uiso d PD 0.308(6) 1 A 2
C C11B 0.4239(11) 0.2405(12) 0.8838(3) 0.080(4) Uiso d PD 0.308(6) 1 A 2
H H11B 0.4289 0.3346 0.8943 0.096 Uiso calc PR 0.308(6) 1 A 2
O O1B 0.3470(9) 0.116(2) 0.6980(4) 0.148(9) Uiso d PD 0.308(6) 1 A 2
O O2B 0.1958(7) 0.1460(11) 0.6993(3) 0.103(3) Uiso d PD 0.308(6) 1 A 2
C C12B 0.2563(6) 0.1302(17) 0.6760(3) 0.068(3) Uiso d PD 0.308(6) 1 A 2
C C13B 0.2474(8) 0.111(3) 0.6263(3) 0.085(5) Uiso d PD 0.308(6) 1 A 2
C C14B 0.3233(8) 0.0828(13) 0.6055(3) 0.110(5) Uiso d PD 0.308(6) 1 A 2
H H14B 0.3838 0.0751 0.6231 0.132 Uiso calc PR 0.308(6) 1 A 2
C C15B 0.3109(8) 0.0656(17) 0.5587(4) 0.144(6) Uiso d PD 0.308(6) 1 A 2
H H15B 0.3636 0.0436 0.5444 0.173 Uiso calc PR 0.308(6) 1 A 2
C C16B 0.2255(8) 0.0793(15) 0.5321(3) 0.122(5) Uiso d PD 0.308(6) 1 A 2
C C17B 0.1482(10) 0.092(4) 0.5540(5) 0.131(9) Uiso d PD 0.308(6) 1 A 2
H H17B 0.0871 0.0862 0.5369 0.157 Uiso calc PR 0.308(6) 1 A 2
C C18B 0.1600(7) 0.1134(19) 0.6002(4) 0.084(4) Uiso d PD 0.308(6) 1 A 2
H H18B 0.1068 0.1302 0.6147 0.101 Uiso calc PR 0.308(6) 1 A 2
C C19B 0.2193(12) 0.0783(14) 0.4804(4) 0.176(6) Uiso d PD 0.308(6) 1 A 2
H H19C 0.1846 0.1624 0.4678 0.211 Uiso calc PR 0.308(6) 1 A 2
H H19D 0.2832 0.0841 0.4726 0.211 Uiso calc PR 0.308(6) 1 A 2
C C20B 0.1719(10) -0.0493(14) 0.4583(4) 0.150(4) Uiso d PD 0.308(6) 1 A 2
H H20C 0.1042 -0.0435 0.4599 0.180 Uiso calc PR 0.308(6) 1 A 2
H H20D 0.1969 -0.1329 0.4758 0.180 Uiso calc PR 0.308(6) 1 A 2
C C21B 0.1845(9) -0.068(2) 0.4092(4) 0.197(7) Uiso d PD 0.308(6) 1 A 2
H H21C 0.2172 0.0170 0.4005 0.237 Uiso calc PR 0.308(6) 1 A 2
H H21D 0.2280 -0.1470 0.4083 0.237 Uiso calc PR 0.308(6) 1 A 2
C C22B 0.1034(8) -0.0921(19) 0.3719(4) 0.169(5) Uiso d PD 0.308(6) 1 A 2
H H22C 0.0646 -0.0066 0.3665 0.202 Uiso calc PR 0.308(6) 1 A 2
H H22D 0.0638 -0.1692 0.3804 0.202 Uiso calc PR 0.308(6) 1 A 2
C C23B 0.1438(8) -0.130(2) 0.3296(4) 0.169(5) Uiso d PD 0.308(6) 1 A 2
H H23D 0.1818 -0.0516 0.3204 0.202 Uiso calc PR 0.308(6) 1 A 2
H H23E 0.1836 -0.2140 0.3349 0.202 Uiso calc PR 0.308(6) 1 A 2
C C24B 0.0605(9) -0.157(2) 0.2937(4) 0.180(6) Uiso d PD 0.308(6) 1 A 2
H H24D 0.0815 -0.1898 0.2656 0.270 Uiso calc PR 0.308(6) 1 A 2
H H24G 0.0247 -0.0701 0.2873 0.270 Uiso calc PR 0.308(6) 1 A 2
H H24E 0.0208 -0.2281 0.3048 0.270 Uiso calc PR 0.308(6) 1 A 2

loop_
_atom_site_aniso_label
_atom_site_aniso_U_11
_atom_site_aniso_U_22
_atom_site_aniso_U_33
_atom_site_aniso_U_12
_atom_site_aniso_U_13
_atom_site_aniso_U_23
N1A 0.162(5) 0.174(5) 0.093(3) -0.048(4) 0.003(2) -0.042(2)
C1A 0.165(6) 0.177(8) 0.137(5) -0.058(5) 0.011(4) -0.031(4)
C2A 0.112(6) 0.146(7) 0.104(4) -0.031(3) 0.011(2) -0.025(3)
C3A 0.132(7) 0.131(6) 0.105(4) -0.023(3) 0.000(2) -0.005(2)
C4A 0.143(6) 0.111(4) 0.131(5) -0.009(3) 0.004(3) -0.014(2)
C5A 0.080(4) 0.103(6) 0.100(6) -0.0027(15) 0.011(2) -0.0106(19)
C6A 0.082(2) 0.097(3) 0.091(3) 0.0071(14) 0.0105(14) -0.0054(15)
C7A 0.095(5) 0.146(8) 0.098(5) 0.012(3) 0.0154(19) -0.001(2)
C8A 0.161(7) 0.145(6) 0.155(6) -0.005(3) 0.018(4) 0.038(4)
C9A 0.173(7) 0.106(4) 0.156(7) -0.017(3) 0.015(4) 0.008(3)
C10A 0.097(6) 0.106(5) 0.125(5) -0.015(2) 0.019(3) -0.011(2)
C11A 0.140(5) 0.119(4) 0.149(6) -0.038(3) 0.016(3) -0.036(3)
O1A 0.0883(19) 0.176(5) 0.084(2) 0.0302(17) 0.0133(10) 0.0084(14)
O2A 0.110(2) 0.135(3) 0.108(2) 0.0322(19) 0.0273(16) 0.014(2)
C12A 0.113(4) 0.118(4) 0.140(6) 0.019(2) 0.034(3) 0.027(3)
C13A 0.104(3) 0.091(5) 0.103(4) 0.017(2) 0.0192(19) 0.018(2)
C14A 0.111(3) 0.125(4) 0.099(3) 0.027(3) 0.0207(18) 0.013(2)
C15A 0.127(3) 0.153(5) 0.100(3) 0.041(3) 0.022(2) 0.008(2)
C16A 0.142(4) 0.122(4) 0.100(3) 0.028(3) 0.015(2) 0.003(2)
C17A 0.126(5) 0.152(7) 0.114(4) 0.033(3) -0.018(3) 0.002(3)
C18A 0.125(4) 0.144(5) 0.140(6) 0.034(3) 0.018(3) 0.000(4)
C19A 0.177(5) 0.216(8) 0.113(4) 0.050(5) -0.004(3) -0.025(4)
C20A 0.286(9) 0.192(7) 0.111(4) 0.000(6) 0.015(4) 0.012(4)
C21A 0.174(5) 0.251(9) 0.115(4) 0.001(6) 0.011(3) 0.006(4)
C22A 0.297(9) 0.307(10) 0.127(4) 0.007(7) -0.028(4) 0.004(4)
C23A 0.297(9) 0.307(10) 0.127(4) 0.007(7) -0.028(4) 0.004(4)
C24A 0.258(9) 0.285(11) 0.156(6) 0.028(8) 0.048(6) -0.035(6)

loop_
_atom_type_symbol
_atom_type_description
_atom_type_scat_dispersion_real
_atom_type_scat_dispersion_imag
_atom_type_scat_source
C C 0.0181 0.0091 'International Tables Vol C Tables 4.2.6.8 and 6.1.1.4'
H H 0.0000 0.0000 'International Tables Vol C Tables 4.2.6.8 and 6.1.1.4'
N N 0.0311 0.0180 'International Tables Vol C Tables 4.2.6.8 and 6.1.1.4'
O O 0.0492 0.0322 'International Tables Vol C Tables 4.2.6.8 and 6.1.1.4'

loop_
_geom_angle_atom_site_label_1
_geom_angle_atom_site_label_2
_geom_angle_atom_site_label_3
_geom_angle
N1A C1A C2A 174.0(11)
C11A C2A C3A 120.1(5)
C11A C2A C1A 119.2(6)
C3A C2A C1A 120.5(6)
C4A C3A C2A 119.1(5)
C4A C3A H3AA 120.5
C2A C3A H3AA 120.5
C3A C4A C5A 122.0(6)
C3A C4A H4AA 119.0
C5A C4A H4AA 119.0
C6A C5A C4A 122.4(5)
C6A C5A C10A 119.1(4)
C4A C5A C10A 118.4(5)
C7A C6A C5A 120.1(4)
C7A C6A H6AA 119.9
C5A C6A H6AA 119.9
C6A C7A O1A 120.0(6)
C6A C7A C8A 122.2(5)
O1A C7A C8A 117.5(5)
C9A C8A C7A 118.7(6)
C9A C8A H8AA 120.6
C7A C8A H8AA 120.6
C8A C9A C10A 121.2(6)
C8A C9A H9AA 119.4
C10A C9A H9AA 119.4
C11A C10A C5A 118.4(5)
C11A C10A C9A 122.7(6)
C5A C10A C9A 118.6(5)
C2A C11A C10A 121.9(5)
C2A C11A H11A 119.0
C10A C11A H11A 119.0
C12A O1A C7A 118.6(6)
O2A C12A O1A 120.4(5)
O2A C12A C13A 126.7(5)
O1A C12A C13A 112.9(5)
C14A C13A C18A 118.7(5)
C14A C13A C12A 122.8(4)
C18A C13A C12A 118.4(5)
C13A C14A C15A 119.8(4)
C13A C14A H14A 120.1
C15A C14A H14A 120.1
C16A C15A C14A 122.3(4)
C16A C15A H15A 118.8
C14A C15A H15A 118.8
C15A C16A C17A 117.1(4)
C15A C16A C19A 119.8(4)
C17A C16A C19A 123.1(4)
C18A C17A C16A 121.1(5)
C18A C17A H17A 119.4
C16A C17A H17A 119.4
C17A C18A C13A 120.9(6)
C17A C18A H18A 119.5
C13A C18A H18A 119.5
C20A C19A C16A 117.4(5)
C20A C19A H19A 107.9
C16A C19A H19A 107.9
C20A C19A H19B 107.9
C16A C19A H19B 107.9
H19A C19A H19B 107.2
C19A C20A C21A 118.0(6)
C19A C20A H20A 107.8
C21A C20A H20A 107.8
C19A C20A H20B 107.8
C21A C20A H20B 107.8
H20A C20A H20B 107.2
C22A C21A C20A 118.6(6)
C22A C21A H21A 107.7
C20A C21A H21A 107.7
C22A C21A H21B 107.7
C20A C21A H21B 107.7
H21A C21A H21B 107.1
C21A C22A C23A 101.6(6)
C21A C22A H22A 111.4
C23A C22A H22A 111.4
C21A C22A H22B 111.4
C23A C22A H22B 111.4
H22A C22A H22B 109.3
C24A C23A C22A 101.0(6)
C24A C23A H23A 111.6
C22A C23A H23A 111.6
C24A C23A H23B 111.6
C22A C23A H23B 111.6
H23A C23A H23B 109.4
N1B C1B C2B 172(2)
C11B C2B C3B 121.5(8)
C11B C2B C1B 119.5(8)
C3B C2B C1B 118.7(8)
C4B C3B C2B 119.4(8)
C4B C3B H3BA 120.3
C2B C3B H3BA 120.3
C3B C4B C5B 120.3(8)
C3B C4B H4BA 119.9
C5B C4B H4BA 119.9
C6B C5B C10B 119.3(8)
C6B C5B C4B 120.6(10)
C10B C5B C4B 119.5(8)
C7B C6B C5B 120.2(10)
C7B C6B H6BA 119.9
C5B C6B H6BA 119.9
C6B C7B O1B 119.5(10)
C6B C7B C8B 121.8(9)
O1B C7B C8B 118.8(9)
C9B C8B C7B 119.1(8)
C9B C8B H8BA 120.4
C7B C8B H8BA 120.4
C8B C9B C10B 120.7(8)
C8B C9B H9BA 119.6
C10B C9B H9BA 119.6
C11B C10B C5B 119.1(7)
C11B C10B C9B 122.0(9)
C5B C10B C9B 118.6(7)
C2B C11B C10B 119.9(8)
C2B C11B H11B 120.1
C10B C11B H11B 120.1
C12B O1B C7B 118.1(13)
O2B C12B O1B 117.8(9)
O2B C12B C13B 129.0(8)
O1B C12B C13B 113.0(7)
C14B C13B C18B 119.0(7)
C14B C13B C12B 121.6(7)
C18B C13B C12B 119.3(8)
C13B C14B C15B 119.2(9)
C13B C14B H14B 120.4
C15B C14B H14B 120.4
C16B C15B C14B 122.1(9)
C16B C15B H15B 118.9
C14B C15B H15B 118.9
C15B C16B C17B 117.7(8)
C15B C16B C19B 119.1(9)
C17B C16B C19B 123.1(9)
C18B C17B C16B 119.8(10)
C18B C17B H17B 120.1
C16B C17B H17B 120.1
C17B C18B C13B 121.3(9)
C17B C18B H18B 119.4
C13B C18B H18B 119.4
C20B C19B C16B 113.4(9)
C20B C19B H19C 108.9
C16B C19B H19C 108.9
C20B C19B H19D 108.9
C16B C19B H19D 108.9
H19C C19B H19D 107.7
C19B C20B C21B 113.6(9)
C19B C20B H20C 108.8
C21B C20B H20C 108.8
C19B C20B H20D 108.8
C21B C20B H20D 108.8
H20C C20B H20D 107.7
C22B C21B C20B 122.1(10)
C22B C21B H21C 106.8
C20B C21B H21C 106.8
C22B C21B H21D 106.8
C20B C21B H21D 106.8
H21C C21B H21D 106.7
C21B C22B C23B 106.7(8)
C21B C22B H22C 110.4
C23B C22B H22C 110.4
C21B C22B H22D 110.4
C23B C22B H22D 110.4
H22C C22B H22D 108.6
C24B C23B C22B 104.8(8)
C24B C23B H23D 110.8
C22B C23B H23D 110.8
C24B C23B H23E 110.8
C22B C23B H23E 110.8
H23D C23B H23E 108.9
C23B C24B H24D 109.5
C23B C24B H24G 109.5
H24D C24B H24G 109.5
C23B C24B H24E 109.5
H24D C24B H24E 109.5
H24G C24B H24E 109.5

loop_
_geom_bond_atom_site_label_1
_geom_bond_atom_site_label_2
_geom_bond_distance
N1A C1A 1.146(6)
C1A C2A 1.449(5)
C2A C11A 1.358(6)
C2A C3A 1.408(6)
C3A C4A 1.356(5)
C3A H3AA 0.9500
C4A C5A 1.411(6)
C4A H4AA 0.9500
C5A C6A 1.406(5)
C5A C10A 1.413(5)
C6A C7A 1.343(5)
C6A H6AA 0.9500
C7A O1A 1.389(5)
C7A C8A 1.406(6)
C8A C9A 1.358(6)
C8A H8AA 0.9500
C9A C10A 1.414(6)
C9A H9AA 0.9500
C10A C11A 1.397(6)
C11A H11A 0.9500
O1A C12A 1.375(5)
O2A C12A 1.204(5)
C12A C13A 1.473(6)
C13A C14A 1.365(5)
C13A C18A 1.374(5)
C14A C15A 1.375(5)
C14A H14A 0.9500
C15A C16A 1.367(5)
C15A H15A 0.9500
C16A C17A 1.380(7)
C16A C19A 1.510(6)
C17A C18A 1.363(7)
C17A H17A 0.9500
C18A H18A 0.9500
C19A C20A 1.438(7)
C19A H19A 0.9900
C19A H19B 0.9900
C20A C21A 1.485(6)
C20A H20A 0.9900
C20A H20B 0.9900
C21A C22A 1.476(8)
C21A H21A 0.9900
C21A H21B 0.9900
C22A C23A 1.574(7)
C22A H22A 0.9900
C22A H22B 0.9900
C23A C24A 1.4984(11)
C23A H23A 0.9900
C23A H23B 0.9900
C24A H24A 0.9800
C24A H24B 0.9800
C24A H24C 0.9800
N1B C1B 1.148(9)
C1B C2B 1.446(7)
C2B C11B 1.364(7)
C2B C3B 1.411(8)
C3B C4B 1.356(7)
C3B H3BA 0.9500
C4B C5B 1.415(8)
C4B H4BA 0.9500
C5B C6B 1.405(8)
C5B C10B 1.412(7)
C6B C7B 1.342(8)
C6B H6BA 0.9500
C7B O1B 1.388(8)
C7B C8B 1.407(8)
C8B C9B 1.361(8)
C8B H8BA 0.9500
C9B C10B 1.417(8)
C9B H9BA 0.9500
C10B C11B 1.399(8)
C11B H11B 0.9500
O1B C12B 1.377(8)
O2B C12B 1.204(7)
C12B C13B 1.465(8)
C13B C14B 1.366(8)
C13B C18B 1.375(7)
C14B C15B 1.377(8)
C14B H14B 0.9500
C15B C16B 1.365(9)
C15B H15B 0.9500
C16B C17B 1.382(10)
C16B C19B 1.513(9)
C17B C18B 1.366(9)
C17B H17B 0.9500
C18B H18B 0.9500
C19B C20B 1.4992(11)
C19B H19C 0.9900
C19B H19D 0.9900
C20B C21B 1.4998(11)
C20B H20C 0.9900
C20B H20D 0.9900
C21B C22B 1.4990(11)
C21B H21C 0.9900
C21B H21D 0.9900
C22B C23B 1.5011(11)
C22B H22C 0.9900
C22B H22D 0.9900
C23B C24B 1.4995(11)
C23B H23D 0.9900
C23B H23E 0.9900
C24B H24D 0.9800
C24B H24G 0.9800
C24B H24E 0.9800

loop_
_geom_hbond_atom_site_label_D
_geom_hbond_atom_site_label_H
_geom_hbond_atom_site_label_A
_geom_hbond_site_symmetry_A
_geom_hbond_distance_DH
_geom_hbond_distance_HA
_geom_hbond_distance_DA
_geom_hbond_angle_DHA
_geom_hbond_publ_flag
C4A H4AA O2A 4_546 0.95 2.44 3.303(11) 149 yes
C9B H9BA O2B 4_556 0.95 2.59 3.352(11) 138 yes
C14B H14B Cg1 2_656 0.95 2.85 3.708(14) 151 yes
C20A H20A Cg2 7_556 0.99 2.91 3.819(14) 152 yes
C19B H19C Cg2 7_556 0.99 2.88 3.746(19) 146 yes

loop_
_geom_torsion_atom_site_label_1
_geom_torsion_atom_site_label_2
_geom_torsion_atom_site_label_3
_geom_torsion_atom_site_label_4
_geom_torsion
C11A C2A C3A C4A -3(2)
C1A C2A C3A C4A -178.5(13)
C2A C3A C4A C5A 3(2)
C3A C4A C5A C6A -177.4(15)
C3A C4A C5A C10A -2(3)
C4A C5A C6A C7A 175.3(16)
C10A C5A C6A C7A 0(3)
C5A C6A C7A O1A 174.3(13)
C5A C6A C7A C8A 1(2)
C6A C7A C8A C9A -2(2)
O1A C7A C8A C9A -175.7(12)
C7A C8A C9A C10A 3(2)
C6A C5A C10A C11A 175.4(16)
C4A C5A C10A C11A 0(3)
C6A C5A C10A C9A 1(3)
C4A C5A C10A C9A -174.6(16)
C8A C9A C10A C11A -176.5(16)
C8A C9A C10A C5A -2(3)
C3A C2A C11A C10A 1(3)
C1A C2A C11A C10A 176.5(15)
C5A C10A C11A C2A 1(3)
C9A C10A C11A C2A 174.8(16)
C6A C7A O1A C12A 110.0(13)
C8A C7A O1A C12A -76.0(16)
C7A O1A C12A O2A 3.8(16)
C7A O1A C12A C13A -177.7(9)
O2A C12A C13A C14A -178.4(11)
O1A C12A C13A C14A 3.2(17)
O2A C12A C13A C18A 4(2)
O1A C12A C13A C18A -174.6(11)
C18A C13A C14A C15A -1.2(15)
C12A C13A C14A C15A -178.9(10)
C13A C14A C15A C16A -0.1(12)
C14A C15A C16A C17A 1.6(13)
C14A C15A C16A C19A -179.1(7)
C15A C16A C17A C18A -2(2)
C19A C16A C17A C18A 178.8(12)
C16A C17A C18A C13A 1(2)
C14A C13A C18A C17A 1(2)
C12A C13A C18A C17A 178.7(14)
C15A C16A C19A C20A -148.2(8)
C17A C16A C19A C20A 31.1(15)
C16A C19A C20A C21A 173.8(6)
C19A C20A C21A C22A 54.9(12)
C20A C21A C22A C23A 156.5(8)
C21A C22A C23A C24A 149.9(9)
C11B C2B C3B C4B 4(4)
C1B C2B C3B C4B 178(2)
C2B C3B C4B C5B -7(4)
C3B C4B C5B C6B 177(3)
C3B C4B C5B C10B 6(6)
C10B C5B C6B C7B -4(6)
C4B C5B C6B C7B -175(3)
C5B C6B C7B O1B -177(3)
C5B C6B C7B C8B 2(5)
C6B C7B C8B C9B 3(4)
O1B C7B C8B C9B -178.5(19)
C7B C8B C9B C10B -5(4)
C6B C5B C10B C11B -173(4)
C4B C5B C10B C11B -2(7)
C6B C5B C10B C9B 1(7)
C4B C5B C10B C9B 172(3)
C8B C9B C10B C11B 178(3)
C8B C9B C10B C5B 4(5)
C3B C2B C11B C10B -1(4)
C1B C2B C11B C10B -174(3)
C5B C10B C11B C2B 0(5)
C9B C10B C11B C2B -174(3)
C6B C7B O1B C12B 103(3)
C8B C7B O1B C12B -75(3)
C7B O1B C12B O2B -12(2)
C7B O1B C12B C13B 173.2(17)
O2B C12B C13B C14B -174.5(18)
O1B C12B C13B C14B 0(3)
O2B C12B C13B C18B 2(4)
O1B C12B C13B C18B 176(2)
C18B C13B C14B C15B 4(3)
C12B C13B C14B C15B 180.0(18)
C13B C14B C15B C16B 2(2)
C14B C15B C16B C17B -9(3)
C14B C15B C16B C19B 171.8(12)
C15B C16B C17B C18B 10(4)
C19B C16B C17B C18B -170(2)
C16B C17B C18B C13B -5(5)
C14B C13B C18B C17B -2(4)
C12B C13B C18B C17B -178(3)
C15B C16B C19B C20B 111.4(16)
C17B C16B C19B C20B -68(3)
C16B C19B C20B C21B -166.8(12)
C19B C20B C21B C22B -129.0(19)
C20B C21B C22B C23B -170.5(17)
C21B C22B C23B C24B 178.6(14)
